data_7062098
loop_
_publ_author_name
'Podjed, Nina'
'Modec, Barbara'

_publ_section_title
;
 Amidines from cyclic amines and nitriles in the presence of zinc(ii):
 other nitriles in place of acetonitrile
;
_journal_issue 48
_journal_name_full 'New Journal of Chemistry'
_journal_page_first 23225
_journal_page_last 23238
_journal_paper_doi 10.1039/D2NJ04668G
_journal_volume 46
_journal_year 2022
_chemical_formula_moiety 'C24 H21 N3 O4 Zn'
_chemical_formula_sum 'C24 H21 N3 O4 Zn'
_chemical_formula_weight 480.81
_space_group_crystal_system monoclinic
_space_group_IT_number 15
_space_group_name_Hall '-C 2yc'
_space_group_name_H-M_alt 'C 1 2/c 1'
_atom_sites_solution_hydrogens mixed
_atom_sites_solution_primary dual
_audit_creation_date 2022-10-27
_audit_creation_method
;
Olex2 1.2
(compiled 2018.05.29 svn.r3508 for OlexSys, GUI svn.r5506)
;
_audit_update_record
;
2022-10-28 deposited with the CCDC.	2022-11-18 downloaded from the CCDC.
;
_cell_angle_alpha 90
_cell_angle_beta 105.783(3)
_cell_angle_gamma 90
_cell_formula_units_Z 4
_cell_length_a 13.7196(4)
_cell_length_b 8.0117(2)
_cell_length_c 19.1729(5)
_cell_measurement_reflns_used 15326
_cell_measurement_temperature 150.00(10)
_cell_measurement_theta_max 30.1430
_cell_measurement_theta_min 2.9540
_cell_volume 2027.98(10)
_computing_cell_refinement 'CrysAlisPro 1.171.40.68a (Rigaku OD, 2019)'
_computing_data_collection 'CrysAlisPro 1.171.40.68a (Rigaku OD, 2019)'
_computing_data_reduction 'CrysAlisPro 1.171.40.68a (Rigaku OD, 2019)'
_computing_molecular_graphics 'Olex2 (Dolomanov et al., 2009)'
_computing_publication_material 'Olex2 (Dolomanov et al., 2009)'
_computing_structure_refinement 'ShelXL (Sheldrick, 2015)'
_computing_structure_solution 'ShelXT (Sheldrick, 2015)'
_diffrn_ambient_environment N~2~
_diffrn_ambient_temperature 150.00(10)
_diffrn_detector 'CCD plate'
_diffrn_detector_area_resol_mean 10.4933
_diffrn_detector_type Atlas
_diffrn_measured_fraction_theta_full 0.999
_diffrn_measured_fraction_theta_max 0.960
_diffrn_measurement_details
;
List of Runs (angles in degrees, time in seconds):

  # Type    Start    End  Width  t~exp~   \w     \q     \k     \f   Frames
#--------------------------------------------------------------------------
  1  \w    -42.00  48.00   1.00    6.00    --   14.21 -77.00 -90.00   90
  2  \w    -42.00  48.00   1.00    6.00    --   14.21 -77.00 150.00   90
  3  \w    -15.00  88.00   1.00    6.00    --   14.21  57.00  60.00  103
  4  \w    -15.00  88.00   1.00    6.00    --   14.21  57.00 -60.00  103
  5  \w    -12.00  90.00   1.00    6.00    --   14.21  37.00-150.00  102
  6  \w     39.00 104.00   1.00    6.00    --   14.21 178.00  60.00   65
  7  \w    -48.00  21.00   1.00    6.00    --  -14.52  77.00  60.00   69
  8  \w    -42.00  19.00   1.00    6.00    --  -14.52 -77.00  30.00   61
  9  \w    -77.00 -33.00   1.00    6.00    --  -14.52 133.00-170.05   44
 10  \w    -42.00  48.00   1.00    6.00    --   14.21 -77.00  60.00   90
 11  \w     14.00  81.00   1.00    6.00    --   14.21-141.00 165.00   67
 12  \w    -77.00 -33.00   1.00    6.00    --  -14.52 133.00 120.35   44
 13  \w    -48.00  21.00   1.00    6.00    --  -14.52  77.00-150.00   69
 14  \w    -81.00 -40.00   1.00    6.00    --  -14.52 141.00-136.00   41
 15  \w    -76.00 -30.00   1.00    6.00    --  -14.52 131.00 -51.00   46
;
_diffrn_measurement_device 'four-circle diffractometer'
_diffrn_measurement_device_type 'SuperNova, Dual, Cu at home/near, Atlas'
_diffrn_measurement_method '\w scans'
_diffrn_orient_matrix_type 'CrysAlisPro convention (1999,Acta A55,543-557)'
_diffrn_orient_matrix_UB_11 -0.0240692000
_diffrn_orient_matrix_UB_12 0.0144019000
_diffrn_orient_matrix_UB_13 -0.0372047000
_diffrn_orient_matrix_UB_21 0.0281723000
_diffrn_orient_matrix_UB_22 -0.0662815000
_diffrn_orient_matrix_UB_23 -0.0095249000
_diffrn_orient_matrix_UB_31 -0.0389103000
_diffrn_orient_matrix_UB_32 -0.0568933000
_diffrn_orient_matrix_UB_33 0.0016812000
_diffrn_radiation_monochromator mirror
_diffrn_radiation_probe x-ray
_diffrn_radiation_type MoK\a
_diffrn_radiation_wavelength 0.71073
_diffrn_reflns_av_R_equivalents 0.0338
_diffrn_reflns_av_unetI/netI 0.0152
_diffrn_reflns_Laue_measured_fraction_full 0.999
_diffrn_reflns_Laue_measured_fraction_max 0.960
_diffrn_reflns_limit_h_max 18
_diffrn_reflns_limit_h_min -19
_diffrn_reflns_limit_k_max 11
_diffrn_reflns_limit_k_min -11
_diffrn_reflns_limit_l_max 26
_diffrn_reflns_limit_l_min -27
_diffrn_reflns_number 29139
_diffrn_reflns_point_group_measured_fraction_full 0.999
_diffrn_reflns_point_group_measured_fraction_max 0.960
_diffrn_reflns_theta_full 25.242
_diffrn_reflns_theta_max 30.306
_diffrn_reflns_theta_min 2.974
_diffrn_source 'micro-focus sealed X-ray tube'
_diffrn_source_type 'SuperNova (Mo) X-ray Source'
_exptl_absorpt_coefficient_mu 1.250
_exptl_absorpt_correction_T_max 1.00000
_exptl_absorpt_correction_T_min 0.81445
_exptl_absorpt_correction_type multi-scan
_exptl_absorpt_process_details
;
CrysAlisPro 1.171.40.68a (Rigaku Oxford Diffraction, 2019)
Empirical absorption correction using spherical harmonics,
 implemented in SCALE3 ABSPACK scaling algorithm.
;
_exptl_crystal_colour colourless
_exptl_crystal_density_diffrn 1.575
_exptl_crystal_description block
_exptl_crystal_F_000 992
_exptl_crystal_size_max 0.4
_exptl_crystal_size_mid 0.4
_exptl_crystal_size_min 0.1
_refine_diff_density_max 0.372
_refine_diff_density_min -0.418
_refine_diff_density_rms 0.058
_refine_ls_extinction_method none
_refine_ls_goodness_of_fit_ref 1.062
_refine_ls_hydrogen_treatment mixed
_refine_ls_matrix_type full
_refine_ls_number_parameters 172
_refine_ls_number_reflns 2929
_refine_ls_number_restraints 30
_refine_ls_restrained_S_all 1.059
_refine_ls_R_factor_all 0.0258
_refine_ls_R_factor_gt 0.0243
_refine_ls_shift/su_max 0.001
_refine_ls_shift/su_mean 0.000
_refine_ls_structure_factor_coef Fsqd
_refine_ls_weighting_details 'w=1/[\s^2^(Fo^2^)+(0.0346P)^2^+1.6178P] where P=(Fo^2^+2Fc^2^)/3'
_refine_ls_weighting_scheme calc
_refine_ls_wR_factor_gt 0.0652
_refine_ls_wR_factor_ref 0.0663
_reflns_Friedel_coverage 0.000
_reflns_number_gt 2815
_reflns_number_total 2929
_reflns_threshold_expression 'I > 2\s(I)'
_cod_data_source_file d2nj04668g2.cif
_cod_data_source_block 3
_cod_depositor_comments 'Adding full bibliography for 7062097--7062109.cif.'
_cod_database_code 7062098
_shelx_shelxl_version_number 2018/3
_shelx_space_group_comment
;
The symmetry employed for this shelxl refinement is uniquely defined
by the following loop, which should always be used as a source of
symmetry information in preference to the above space-group names.
They are only intended as comments.
;
_shelx_estimated_absorpt_t_max 0.885
_shelx_estimated_absorpt_t_min 0.635
_reflns_odcompleteness_completeness 99.92
_reflns_odcompleteness_iscentric 1
_reflns_odcompleteness_theta 27.50
_olex2_refinement_description
;
1. Fixed Uiso
 At 1.2 times of:
  All C(H) groups, All C(H,H) groups
2. Rigid body (RIGU) restrains
 N2, C21, C22, C23, C24
 with sigma for 1-2 distances of 0.004 and sigma for 1-3 distances of 0.004
3. Others
 Fixed Sof: H2(0.5) N2(0.5) C21(0.5) H21A(0.5) H21B(0.5) C22(0.5) H22A(0.5)
 H22B(0.5) C23(0.5) H23A(0.5) H23B(0.5) C24(0.5) H24A(0.5) H24B(0.5)
4.a Secondary CH2 refined with riding coordinates:
 C21(H21A,H21B), C22(H22A,H22B), C23(H23A,H23B), C24(H24A,H24B)
4.b Aromatic/amide H refined with riding coordinates:
 C11(H11), C12(H12), C13(H13), C14(H14), C16(H16), C17(H17)
;
_oxdiff_exptl_absorpt_empirical_details
;
Empirical correction (ABSPACK) includes:
- Absorption correction using spherical harmonics
- Frame scaling
;
_oxdiff_exptl_absorpt_empirical_full_max 1.346
_oxdiff_exptl_absorpt_empirical_full_min 0.749

loop_
_space_group_symop_operation_xyz
'x, y, z'
'-x, y, -z+1/2'
'x+1/2, y+1/2, z'
'-x+1/2, y+1/2, -z+1/2'
'-x, -y, -z'
'x, -y, z-1/2'
'-x+1/2, -y+1/2, -z'
'x+1/2, -y+1/2, z-1/2'

loop_
_atom_site_label
_atom_site_type_symbol
_atom_site_fract_x
_atom_site_fract_y
_atom_site_fract_z
_atom_site_U_iso_or_equiv
_atom_site_adp_type
_atom_site_occupancy
_atom_site_site_symmetry_order
_atom_site_calc_flag
_atom_site_refinement_flags_posn
_atom_site_refinement_flags_adp
_atom_site_refinement_flags_occupancy
_atom_site_disorder_assembly
_atom_site_disorder_group
Zn1 Zn 0.500000 0.23737(2) 0.750000 0.01734(7) Uani 1 2 d S T P . .
O1 O 0.39383(6) 0.16390(12) 0.79648(4) 0.02441(18) Uani 1 1 d . . . . .
O11 O 0.24291(7) 0.04204(17) 0.77853(5) 0.0379(3) Uani 1 1 d . . . . .
N1 N 0.38017(7) 0.15070(12) 0.65486(5) 0.01807(18) Uani 1 1 d . . . . .
C10 C 0.37783(8) 0.13872(14) 0.58281(6) 0.0188(2) Uani 1 1 d . . . . .
C11 C 0.45029(10) 0.22620(16) 0.55683(7) 0.0238(2) Uani 1 1 d . . . . .
H11 H 0.499807 0.289861 0.588437 0.029 Uiso 1 1 calc R . . . .
C12 C 0.44737(11) 0.21694(19) 0.48477(7) 0.0297(3) Uani 1 1 d . . . . .
H12 H 0.494751 0.275792 0.467843 0.036 Uiso 1 1 calc R . . . .
C13 C 0.37387(11) 0.11986(19) 0.43612(7) 0.0314(3) Uani 1 1 d . . . . .
H13 H 0.373127 0.115004 0.387509 0.038 Uiso 1 1 calc R . . . .
C14 C 0.30384(10) 0.03301(18) 0.45992(7) 0.0284(3) Uani 1 1 d . . . . .
H14 H 0.255671 -0.031252 0.427489 0.034 Uiso 1 1 calc R . . . .
C15 C 0.30387(9) 0.03990(16) 0.53390(6) 0.0228(2) Uani 1 1 d . . . . .
C16 C 0.23387(10) -0.04897(18) 0.56177(7) 0.0287(3) Uani 1 1 d . . . . .
H16 H 0.186079 -0.117932 0.531501 0.034 Uiso 1 1 calc R . . . .
C17 C 0.23634(9) -0.03369(18) 0.63311(7) 0.0278(3) Uani 1 1 d . . . . .
H17 H 0.190320 -0.091106 0.651959 0.033 Uiso 1 1 calc R . . . .
C18 C 0.31007(8) 0.07093(15) 0.67759(6) 0.0209(2) Uani 1 1 d . . . . .
C19 C 0.31460(9) 0.09350(17) 0.75743(6) 0.0236(2) Uani 1 1 d . . . . .
H2 H 0.407(3) 0.498(4) 0.7415(19) 0.035(9) Uiso 0.5 1 d . . . . .
N2 N 0.46956(14) 0.4854(2) 0.74800(11) 0.0181(4) Uani 0.5 1 d . U . A -1
C21 C 0.5168(10) 0.5872(13) 0.8144(6) 0.032(2) Uani 0.5 1 d . U . A -1
H21A H 0.481239 0.570417 0.851174 0.039 Uiso 0.5 1 calc R . . A -1
H21B H 0.587372 0.556937 0.834435 0.039 Uiso 0.5 1 calc R . . A -1
C22 C 0.5080(9) 0.7556(13) 0.7901(7) 0.062(3) Uani 0.5 1 d . U . A -1
H22A H 0.559742 0.822971 0.822483 0.075 Uiso 0.5 1 calc R . . A -1
H22B H 0.442299 0.799408 0.790781 0.075 Uiso 0.5 1 calc R . . A -1
C23 C 0.5195(7) 0.7651(12) 0.7154(6) 0.0365(13) Uani 0.5 1 d . U . A -1
H23A H 0.587968 0.795681 0.715654 0.044 Uiso 0.5 1 calc R . . A -1
H23B H 0.472232 0.844043 0.685950 0.044 Uiso 0.5 1 calc R . . A -1
C24 C 0.4937(9) 0.5784(10) 0.6878(5) 0.0220(14) Uani 0.5 1 d . U . A -1
H24A H 0.436266 0.576930 0.645125 0.026 Uiso 0.5 1 calc R . . A -1
H24B H 0.551265 0.528200 0.675614 0.026 Uiso 0.5 1 calc R . . A -1

loop_
_atom_site_aniso_label
_atom_site_aniso_U_11
_atom_site_aniso_U_22
_atom_site_aniso_U_33
_atom_site_aniso_U_23
_atom_site_aniso_U_13
_atom_site_aniso_U_12
Zn1 0.02176(10) 0.01577(10) 0.01464(10) 0.000 0.00520(7) 0.000
O1 0.0211(4) 0.0374(5) 0.0152(4) 0.0020(3) 0.0056(3) 0.0033(3)
O11 0.0212(4) 0.0690(8) 0.0250(5) 0.0092(5) 0.0087(4) -0.0019(5)
N1 0.0195(4) 0.0196(4) 0.0147(4) 0.0011(3) 0.0039(3) 0.0029(3)
C10 0.0211(5) 0.0197(5) 0.0145(5) 0.0004(4) 0.0031(4) 0.0031(4)
C11 0.0258(6) 0.0285(6) 0.0162(5) 0.0005(4) 0.0041(4) -0.0035(4)
C12 0.0310(6) 0.0414(7) 0.0176(6) 0.0025(5) 0.0081(5) -0.0026(6)
C13 0.0348(7) 0.0436(8) 0.0150(5) -0.0024(5) 0.0057(5) 0.0034(6)
C14 0.0294(6) 0.0341(7) 0.0183(5) -0.0067(5) 0.0009(4) 0.0007(5)
C15 0.0228(5) 0.0255(6) 0.0179(5) -0.0018(4) 0.0015(4) 0.0014(4)
C16 0.0242(6) 0.0328(7) 0.0256(6) -0.0034(5) 0.0011(5) -0.0061(5)
C17 0.0206(5) 0.0355(7) 0.0264(6) 0.0034(5) 0.0047(4) -0.0045(5)
C18 0.0176(5) 0.0263(6) 0.0184(5) 0.0037(4) 0.0041(4) 0.0036(4)
C19 0.0183(5) 0.0345(6) 0.0182(5) 0.0068(5) 0.0054(4) 0.0065(4)
N2 0.0156(8) 0.0166(8) 0.0222(9) 0.0002(7) 0.0055(8) -0.0010(6)
C21 0.034(3) 0.040(4) 0.026(3) -0.016(2) 0.014(2) -0.014(2)
C22 0.104(8) 0.021(2) 0.078(4) -0.019(2) 0.052(6) -0.010(4)
C23 0.051(3) 0.0162(17) 0.057(3) -0.0028(15) 0.041(2) -0.0066(16)
C24 0.028(3) 0.0112(19) 0.028(3) 0.0007(17) 0.0097(19) 0.0009(17)

loop_
_atom_type_symbol
_atom_type_description
_atom_type_scat_dispersion_real
_atom_type_scat_dispersion_imag
_atom_type_scat_source
C C 0.0033 0.0016 'International Tables Vol C Tables 4.2.6.8 and 6.1.1.4'
H H 0.0000 0.0000 'International Tables Vol C Tables 4.2.6.8 and 6.1.1.4'
N N 0.0061 0.0033 'International Tables Vol C Tables 4.2.6.8 and 6.1.1.4'
O O 0.0106 0.0060 'International Tables Vol C Tables 4.2.6.8 and 6.1.1.4'
Zn Zn 0.2839 1.4301 'International Tables Vol C Tables 4.2.6.8 and 6.1.1.4'

loop_
_geom_angle_atom_site_label_1
_geom_angle_atom_site_label_2
_geom_angle_atom_site_label_3
_geom_angle
_geom_angle_site_symmetry_1
_geom_angle_site_symmetry_3
_geom_angle_publ_flag
O1 Zn1 O1 145.63(6) 2_656 . ?
O1 Zn1 N1 90.47(3) . 2_656 ?
O1 Zn1 N1 90.47(3) 2_656 . ?
O1 Zn1 N1 78.81(4) . . ?
O1 Zn1 N1 78.81(3) 2_656 2_656 ?
O1 Zn1 N2 116.92(6) 2_656 . ?
O1 Zn1 N2 97.24(6) . . ?
N1 Zn1 N1 143.37(5) 2_656 . ?
N2 Zn1 N1 100.90(6) . . ?
N2 Zn1 N1 115.25(6) . 2_656 ?
C19 O1 Zn1 118.66(7) . . ?
C10 N1 Zn1 131.26(8) . . ?
C18 N1 Zn1 108.91(7) . . ?
C18 N1 C10 118.44(10) . . ?
N1 C10 C11 119.51(10) . . ?
N1 C10 C15 121.26(10) . . ?
C11 C10 C15 119.23(10) . . ?
C12 C11 C10 119.80(12) . . ?
C11 C12 C13 121.09(13) . . ?
C14 C13 C12 120.26(12) . . ?
C13 C14 C15 120.44(12) . . ?
C14 C15 C10 119.17(11) . . ?
C16 C15 C10 117.93(11) . . ?
C16 C15 C14 122.90(12) . . ?
C17 C16 C15 120.01(12) . . ?
C16 C17 C18 118.57(12) . . ?
N1 C18 C17 123.69(11) . . ?
N1 C18 C19 115.99(10) . . ?
C17 C18 C19 120.30(11) . . ?
O1 C19 C18 115.98(10) . . ?
O11 C19 O1 125.88(11) . . ?
O11 C19 C18 118.13(11) . . ?
C21 N2 Zn1 118.5(4) . . ?
C24 N2 Zn1 114.7(4) . . ?
C24 N2 C21 104.5(4) . . ?
C22 C21 N2 105.0(9) . . ?
C21 C22 C23 110.0(11) . . ?
C22 C23 C24 101.5(10) . . ?
N2 C24 C23 106.8(7) . . ?

loop_
_geom_bond_atom_site_label_1
_geom_bond_atom_site_label_2
_geom_bond_distance
_geom_bond_site_symmetry_2
_geom_bond_publ_flag
Zn1 O1 1.9921(9) 2_656 ?
Zn1 O1 1.9921(9) . ?
Zn1 N1 2.2093(10) . ?
Zn1 N1 2.2092(9) 2_656 ?
Zn1 N2 2.0291(19) . ?
O1 C19 1.2718(16) . ?
O11 C19 1.2318(15) . ?
N1 C10 1.3764(14) . ?
N1 C18 1.3233(15) . ?
C10 C11 1.4132(17) . ?
C10 C15 1.4207(16) . ?
C11 C12 1.3733(17) . ?
C12 C13 1.407(2) . ?
C13 C14 1.362(2) . ?
C14 C15 1.4193(17) . ?
C15 C16 1.4122(18) . ?
C16 C17 1.3645(19) . ?
C17 C18 1.4085(18) . ?
C18 C19 1.5258(16) . ?
N2 C21 1.502(11) . ?
N2 C24 1.484(10) . ?
C21 C22 1.421(15) . ?
C22 C23 1.485(6) . ?
C23 C24 1.593(12) . ?

loop_
_geom_hbond_atom_site_label_D
_geom_hbond_atom_site_label_H
_geom_hbond_atom_site_label_A
_geom_hbond_distance_DH
_geom_hbond_distance_HA
_geom_hbond_distance_DA
_geom_hbond_angle_DHA
_geom_hbond_site_symmetry_A
_geom_hbond_publ_flag
N2 H2 O11 0.84(4) 2.02(4) 2.856(2) 176(4) 4_556 yes
